data_7060094
loop_
_publ_author_name
'Huynh, Huu-Tri'
'Jeannin, Olivier'
'Aubert, Emmanuel'
'Espinosa, Enrique'
'Fourmigu\'e, Marc'

_publ_section_title
;
 Chalcogen bonding interactions in chelating, chiral bis(selenocyanates)
;
_journal_issue 1
_journal_name_full 'New Journal of Chemistry'
_journal_page_first 76
_journal_page_last 84
_journal_paper_doi 10.1039/D0NJ05293K
_journal_volume 45
_journal_year 2021
_chemical_formula_moiety 'C24 H20 P, C12 H12 N2 Se2, 0.5(C4 H10 O), Cl'
_chemical_formula_sum 'C38 H37 Cl N2 O0.5 P Se2'
_chemical_formula_weight 754.03
_space_group_IT_number 2
_space_group_name_Hall '-P 1'
_space_group_name_H-M_alt 'P -1'
_symmetry_cell_setting triclinic
_symmetry_Int_Tables_number 2
_symmetry_space_group_name_Hall '-P 1'
_symmetry_space_group_name_H-M 'P -1'
_atom_sites_solution_hydrogens geom
_audit_conform_dict_location ftp://ftp.iucr.org/pub/cif_core.dic
_audit_conform_dict_name cif_core.dic
_audit_conform_dict_version 2.4.3
_audit_creation_date 2019-01-25T15:22:27-00:00
_audit_creation_method 'WinGX routine CIF_UPDATE'
_audit_update_record
;
2020-10-23 deposited with the CCDC.	2020-11-24 downloaded from the CCDC.
;
_cell_angle_alpha 82.498(4)
_cell_angle_beta 88.218(4)
_cell_angle_gamma 83.497(4)
_cell_formula_units_Z 2
_cell_length_a 9.2775(11)
_cell_length_b 13.5469(16)
_cell_length_c 14.3091(15)
_cell_measurement_reflns_used 9578
_cell_measurement_temperature 296(2)
_cell_measurement_theta_max 27.3
_cell_measurement_theta_min 2.22
_cell_measurement_wavelength 0.71073
_cell_volume 1771.3(4)
_computing_cell_refinement 'Bruker APEX2 (Bruker, 2014)'
_computing_data_collection 'Bruker APEX2 (Bruker, 2014)'
_computing_data_reduction 'Bruker APEX2 (Bruker, 2014)'
_computing_molecular_graphics 'Ortep for Windows (Farrugia, 2012)'
_computing_publication_material 'WinGX publication routines (Farrugia, 2012)'
_computing_structure_refinement 'SHELXL-2014/7 (Sheldrick, 2014)'
_computing_structure_solution 'SIR-92 (Altomare et al., 1994)'
_diffrn_ambient_temperature 296(2)
_diffrn_detector 'CCD plate'
_diffrn_measured_fraction_theta_full 0.999
_diffrn_measured_fraction_theta_max 0.996
_diffrn_measurement_device_type 'APEXII, Bruker-AXS'
_diffrn_measurement_method 'CCD rotation images, thick slices'
_diffrn_orient_matrix_UB_11 -0.088263
_diffrn_orient_matrix_UB_12 -0.0172
_diffrn_orient_matrix_UB_13 -0.029979
_diffrn_orient_matrix_UB_21 -0.035378
_diffrn_orient_matrix_UB_22 0.072843
_diffrn_orient_matrix_UB_23 -0.013678
_diffrn_orient_matrix_UB_31 0.052253
_diffrn_orient_matrix_UB_32 0.003126
_diffrn_orient_matrix_UB_33 -0.062324
_diffrn_radiation_monochromator graphite
_diffrn_radiation_probe x-ray
_diffrn_radiation_source 'fine-focus sealed tube'
_diffrn_radiation_type MoK\a
_diffrn_radiation_wavelength 0.71073
_diffrn_reflns_av_R_equivalents 0.0375
_diffrn_reflns_av_unetI/netI 0.0307
_diffrn_reflns_Laue_measured_fraction_full 0.999
_diffrn_reflns_Laue_measured_fraction_max 0.996
_diffrn_reflns_limit_h_max 11
_diffrn_reflns_limit_h_min -12
_diffrn_reflns_limit_k_max 17
_diffrn_reflns_limit_k_min -17
_diffrn_reflns_limit_l_max 18
_diffrn_reflns_limit_l_min -13
_diffrn_reflns_number 43521
_diffrn_reflns_point_group_measured_fraction_full 0.999
_diffrn_reflns_point_group_measured_fraction_max 0.996
_diffrn_reflns_theta_full 25.242
_diffrn_reflns_theta_max 27.544
_diffrn_reflns_theta_min 1.436
_diffrn_standards_number 0
_exptl_absorpt_coefficient_mu 2.238
_exptl_absorpt_correction_T_max 0.799
_exptl_absorpt_correction_T_min 0.744
_exptl_absorpt_correction_type multi-scan
_exptl_absorpt_process_details
;
  [Sheldrick, G.M. (2014). SADABS Bruker AXS Inc., Madison, Wisconsin, USA]
;
_exptl_crystal_colour colorless
_exptl_crystal_density_diffrn 1.414
_exptl_crystal_density_method 'not measured'
_exptl_crystal_description prism
_exptl_crystal_F_000 766
_exptl_crystal_size_max 0.23
_exptl_crystal_size_mid 0.11
_exptl_crystal_size_min 0.10
_refine_diff_density_max 0.652
_refine_diff_density_min -0.951
_refine_diff_density_rms 0.087
_refine_ls_extinction_method none
_refine_ls_goodness_of_fit_ref 1.142
_refine_ls_hydrogen_treatment constr
_refine_ls_matrix_type full
_refine_ls_number_constraints 0
_refine_ls_number_parameters 425
_refine_ls_number_reflns 8141
_refine_ls_number_restraints 2
_refine_ls_restrained_S_all 1.148
_refine_ls_R_factor_all 0.0819
_refine_ls_R_factor_gt 0.0434
_refine_ls_shift/su_max 0.001
_refine_ls_shift/su_mean 0
_refine_ls_structure_factor_coef Fsqd
_refine_ls_weighting_details 'w=1/[\s^2^(Fo^2^)+(0.0439P)^2^+1.9504P] where P=(Fo^2^+2Fc^2^)/3'
_refine_ls_weighting_scheme calc
_refine_ls_wR_factor_gt 0.0958
_refine_ls_wR_factor_ref 0.1222
_reflns_Friedel_coverage 0
_reflns_number_gt 5829
_reflns_number_total 8141
_reflns_threshold_expression 'I > 2\s(I)'
_cod_data_source_file d0nj05293k2.cif
_cod_data_source_block anti-Ph4PCl
_cod_depositor_comments 'Adding full bibliography for 7060089--7060096.cif.'
_cod_original_formula_sum 'C38 H37 Cl N2 O0.50 P Se2'
_cod_database_code 7060094

loop_
_symmetry_equiv_pos_as_xyz
'x, y, z'
'-x, -y, -z'

loop_
_atom_site_label
_atom_site_type_symbol
_atom_site_fract_x
_atom_site_fract_y
_atom_site_fract_z
_atom_site_U_iso_or_equiv
_atom_site_adp_type
_atom_site_occupancy
_atom_site_site_symmetry_order
_atom_site_calc_flag
_atom_site_refinement_flags_posn
_atom_site_refinement_flags_adp
_atom_site_refinement_flags_occupancy
_atom_site_disorder_assembly
_atom_site_disorder_group
C1 C 0.3063(4) 0.8639(2) 0.4453(2) 0.0399(7) Uani 1 1 d . . . . .
C2 C 0.4509(4) 0.8393(2) 0.4750(2) 0.0399(7) Uani 1 1 d . . . . .
C3 C 0.4820(4) 0.8491(3) 0.5675(3) 0.0546(9) Uani 1 1 d . . . . .
H3 H 0.5771 0.834 0.588 0.066 Uiso 1 1 calc R U . . .
C4 C 0.3745(5) 0.8810(3) 0.6302(3) 0.0633(11) Uani 1 1 d . . . . .
H4 H 0.3981 0.8874 0.6917 0.076 Uiso 1 1 calc R U . . .
C5 C 0.2348(5) 0.9027(3) 0.6015(3) 0.0623(11) Uani 1 1 d . . . . .
H5 H 0.1622 0.9229 0.6436 0.075 Uiso 1 1 calc R U . . .
C6 C 0.2011(4) 0.8948(3) 0.5096(3) 0.0525(9) Uani 1 1 d . . . . .
H6 H 0.1055 0.9104 0.4903 0.063 Uiso 1 1 calc R U . . .
C7 C 0.2635(4) 0.8548(3) 0.3458(2) 0.0431(8) Uani 1 1 d . . . . .
H7 H 0.3183 0.7934 0.3287 0.052 Uiso 1 1 calc R U . . .
C8 C 0.1051(4) 0.8446(3) 0.3319(3) 0.0610(10) Uani 1 1 d . . . . .
H8A H 0.0766 0.789 0.3743 0.091 Uiso 1 1 calc R U . . .
H8B H 0.091 0.8335 0.2681 0.091 Uiso 1 1 calc R U . . .
H8C H 0.0471 0.9049 0.3445 0.091 Uiso 1 1 calc R U . . .
C9 C 0.2065(4) 1.0665(3) 0.3075(3) 0.0545(9) Uani 1 1 d . . . . .
C10 C 0.5687(3) 0.8038(3) 0.4095(2) 0.0418(7) Uani 1 1 d . . . . .
H10 H 0.5503 0.8439 0.3481 0.05 Uiso 1 1 calc R U . . .
C11 C 0.7226(4) 0.8156(3) 0.4347(3) 0.0648(11) Uani 1 1 d . . . . .
H11A H 0.73 0.8844 0.4413 0.097 Uiso 1 1 calc R U . . .
H11B H 0.788 0.7953 0.3856 0.097 Uiso 1 1 calc R U . . .
H11C H 0.7473 0.7745 0.493 0.097 Uiso 1 1 calc R U . . .
C12 C 0.5746(4) 0.6112(3) 0.5175(3) 0.0546(9) Uani 1 1 d . . . . .
C13 C 1.0924(3) 0.2770(2) 0.0884(2) 0.0394(7) Uani 1 1 d . . . . .
C14 C 1.2016(4) 0.2066(3) 0.0634(3) 0.0566(10) Uani 1 1 d . . . . .
H14 H 1.1823 0.161 0.0234 0.068 Uiso 1 1 calc R U . . .
C15 C 1.3388(4) 0.2041(4) 0.0979(4) 0.0738(13) Uani 1 1 d . . . . .
H15 H 1.4132 0.1579 0.0802 0.089 Uiso 1 1 calc R U . . .
C16 C 1.3653(5) 0.2696(4) 0.1583(4) 0.0779(14) Uani 1 1 d . . . . .
H16 H 1.4578 0.2669 0.1824 0.094 Uiso 1 1 calc R U . . .
C17 C 1.2578(5) 0.3394(3) 0.1840(3) 0.0695(12) Uani 1 1 d . . . . .
H17 H 1.2776 0.3834 0.2255 0.083 Uiso 1 1 calc R U . . .
C18 C 1.1200(4) 0.3446(3) 0.1482(3) 0.0485(8) Uani 1 1 d . . . . .
H18 H 1.0471 0.3928 0.1641 0.058 Uiso 1 1 calc R U . . .
C19 C 0.9274(4) 0.3266(2) -0.0886(2) 0.0380(7) Uani 1 1 d . . . . .
C20 C 1.0620(4) 0.3352(3) -0.1326(3) 0.0558(10) Uani 1 1 d . . . . .
H20 H 1.1469 0.3166 -0.0988 0.067 Uiso 1 1 calc R U . . .
C21 C 1.0679(6) 0.3716(4) -0.2270(3) 0.0790(15) Uani 1 1 d . . . . .
H21 H 1.1574 0.3778 -0.257 0.095 Uiso 1 1 calc R U . . .
C22 C 0.9427(6) 0.3989(4) -0.2771(3) 0.0791(15) Uani 1 1 d . . . . .
H22 H 0.9479 0.4246 -0.3405 0.095 Uiso 1 1 calc R U . . .
C23 C 0.8099(5) 0.3884(3) -0.2344(3) 0.0621(11) Uani 1 1 d . . . . .
H23 H 0.7257 0.4057 -0.2692 0.075 Uiso 1 1 calc R U . . .
C24 C 0.8011(4) 0.3526(3) -0.1404(2) 0.0458(8) Uani 1 1 d . . . . .
H24 H 0.7111 0.3457 -0.1114 0.055 Uiso 1 1 calc R U . . .
C25 C 0.7915(3) 0.3692(2) 0.0912(2) 0.0377(7) Uani 1 1 d . . . . .
C26 C 0.7435(4) 0.4633(3) 0.0475(3) 0.0506(9) Uani 1 1 d . . . . .
H26 H 0.7748 0.4843 -0.0135 0.061 Uiso 1 1 calc R U . . .
C27 C 0.6482(5) 0.5268(3) 0.0949(4) 0.0670(12) Uani 1 1 d . . . . .
H27 H 0.6143 0.59 0.0652 0.08 Uiso 1 1 calc R U . . .
C28 C 0.6038(4) 0.4968(4) 0.1852(4) 0.0691(13) Uani 1 1 d . . . . .
H28 H 0.5401 0.5398 0.2166 0.083 Uiso 1 1 calc R U . . .
C29 C 0.6527(4) 0.4042(4) 0.2294(3) 0.0666(12) Uani 1 1 d . . . . .
H29 H 0.6232 0.3847 0.2911 0.08 Uiso 1 1 calc R U . . .
C30 C 0.7460(4) 0.3390(3) 0.1827(3) 0.0510(9) Uani 1 1 d . . . . .
H30 H 0.7779 0.2755 0.2126 0.061 Uiso 1 1 calc R U . . .
C31 C 0.8546(3) 0.1613(2) 0.0564(2) 0.0353(7) Uani 1 1 d . . . . .
C32 C 0.7523(4) 0.1358(3) -0.0018(3) 0.0481(8) Uani 1 1 d . . . . .
H32 H 0.7248 0.1783 -0.0562 0.058 Uiso 1 1 calc R U . . .
C33 C 0.6911(4) 0.0473(3) 0.0207(3) 0.0559(10) Uani 1 1 d . . . . .
H33 H 0.6222 0.0306 -0.0186 0.067 Uiso 1 1 calc R U . . .
C34 C 0.7310(5) -0.0163(3) 0.1008(3) 0.0553(10) Uani 1 1 d . . . . .
H34 H 0.689 -0.0756 0.116 0.066 Uiso 1 1 calc R U . . .
C35 C 0.8327(5) 0.0085(3) 0.1575(3) 0.0672(12) Uani 1 1 d . . . . .
H35 H 0.8597 -0.0343 0.2119 0.081 Uiso 1 1 calc R U . . .
C36 C 0.8965(5) 0.0963(3) 0.1359(3) 0.0585(10) Uani 1 1 d . . . . .
H36 H 0.9674 0.1114 0.1746 0.07 Uiso 1 1 calc R U . . .
C37A C 0.1111(12) 0.5520(9) 0.5322(8) 0.074(3) Uani 0.5 1 d D . P A 1
H37A H 0.177 0.5669 0.4796 0.089 Uiso 0.5 1 calc R U P A 1
H37B H 0.1658 0.5065 0.5797 0.089 Uiso 0.5 1 calc R U P A 1
C38A C 0.065(2) 0.6481(11) 0.5730(16) 0.082(4) Uani 0.5 1 d D . P A 1
H38A H 0.0123 0.695 0.5267 0.122 Uiso 0.5 1 calc R U P A 1
H38B H 0.1493 0.6758 0.5908 0.122 Uiso 0.5 1 calc R U P A 1
H38C H 0.0039 0.6345 0.6276 0.122 Uiso 0.5 1 calc R U P A 1
C37B C -0.0315(12) 0.5821(7) 0.5298(7) 0.079(3) Uani 0.5 1 d D . P A 2
H37C H -0.0991 0.5764 0.5828 0.095 Uiso 0.5 1 calc R U P A 2
H37D H -0.0735 0.6323 0.4806 0.095 Uiso 0.5 1 calc R U P A 2
C38B C 0.113(2) 0.6078(15) 0.5597(17) 0.113(8) Uani 0.5 1 d D . P A 2
H38D H 0.15 0.5592 0.6108 0.169 Uiso 0.5 1 calc R U P A 2
H38E H 0.1012 0.6731 0.5799 0.169 Uiso 0.5 1 calc R U P A 2
H38F H 0.1807 0.6074 0.5074 0.169 Uiso 0.5 1 calc R U P A 2
N1 N 0.1326(5) 1.1265(3) 0.3386(3) 0.0801(11) Uani 1 1 d . . . . .
N2 N 0.5884(5) 0.5769(3) 0.5941(3) 0.0764(11) Uani 1 1 d . . . . .
P1 P 0.91718(8) 0.28331(6) 0.03538(5) 0.03270(17) Uani 1 1 d . . . . .
Cl1 Cl 0.52052(10) 0.77265(7) 0.17539(6) 0.0486(2) Uani 1 1 d . . . . .
Se1 Se 0.32548(4) 0.96757(3) 0.25432(3) 0.05393(12) Uani 1 1 d . . . . .
Se2 Se 0.55318(4) 0.66098(3) 0.39110(3) 0.04750(11) Uani 1 1 d . . . . .
O1 O 0 0.5 0.5 0.0780(15) Uani 1 2 d DS . P . .

loop_
_atom_site_aniso_label
_atom_site_aniso_U_11
_atom_site_aniso_U_22
_atom_site_aniso_U_33
_atom_site_aniso_U_23
_atom_site_aniso_U_13
_atom_site_aniso_U_12
C1 0.0417(18) 0.0344(16) 0.0452(18) -0.0085(14) 0.0079(14) -0.0094(14)
C2 0.0443(19) 0.0351(17) 0.0420(17) -0.0055(13) -0.0007(14) -0.0108(14)
C3 0.060(2) 0.057(2) 0.049(2) -0.0115(17) -0.0106(18) -0.0078(18)
C4 0.085(3) 0.061(3) 0.045(2) -0.0142(18) -0.001(2) -0.005(2)
C5 0.072(3) 0.057(2) 0.057(2) -0.0148(19) 0.019(2) -0.001(2)
C6 0.045(2) 0.053(2) 0.059(2) -0.0108(18) 0.0070(17) -0.0017(16)
C7 0.0363(17) 0.0418(18) 0.052(2) -0.0093(15) -0.0047(15) -0.0039(14)
C8 0.041(2) 0.064(3) 0.082(3) -0.022(2) -0.0108(19) -0.0075(18)
C9 0.052(2) 0.053(2) 0.058(2) -0.0011(19) -0.0133(18) -0.0078(19)
C10 0.0329(16) 0.0435(18) 0.0490(19) -0.0028(15) -0.0013(14) -0.0077(14)
C11 0.037(2) 0.071(3) 0.089(3) -0.010(2) -0.001(2) -0.0157(19)
C12 0.061(2) 0.047(2) 0.056(2) -0.0095(18) 0.0178(19) -0.0073(17)
C13 0.0349(16) 0.0369(17) 0.0476(18) -0.0066(14) 0.0029(14) -0.0093(13)
C14 0.047(2) 0.058(2) 0.066(2) -0.0156(19) 0.0012(18) -0.0010(18)
C15 0.039(2) 0.072(3) 0.107(4) -0.005(3) 0.000(2) 0.000(2)
C16 0.047(2) 0.066(3) 0.119(4) 0.009(3) -0.031(3) -0.017(2)
C17 0.070(3) 0.059(3) 0.085(3) -0.007(2) -0.033(2) -0.027(2)
C18 0.050(2) 0.0439(19) 0.055(2) -0.0092(16) -0.0098(16) -0.0126(16)
C19 0.0444(18) 0.0403(17) 0.0314(15) -0.0067(13) 0.0037(13) -0.0130(14)
C20 0.054(2) 0.076(3) 0.043(2) -0.0102(18) 0.0099(17) -0.029(2)
C21 0.086(3) 0.120(4) 0.042(2) -0.013(2) 0.022(2) -0.060(3)
C22 0.124(4) 0.091(3) 0.0316(19) -0.003(2) 0.009(2) -0.061(3)
C23 0.087(3) 0.062(3) 0.040(2) 0.0008(18) -0.014(2) -0.026(2)
C24 0.050(2) 0.050(2) 0.0379(17) -0.0025(15) -0.0006(15) -0.0117(16)
C25 0.0317(16) 0.0442(18) 0.0405(17) -0.0137(14) 0.0038(13) -0.0104(13)
C26 0.053(2) 0.0419(19) 0.057(2) -0.0081(16) 0.0011(17) -0.0032(16)
C27 0.061(3) 0.049(2) 0.094(3) -0.027(2) -0.005(2) 0.0065(19)
C28 0.044(2) 0.080(3) 0.093(3) -0.056(3) 0.010(2) -0.004(2)
C29 0.054(2) 0.095(4) 0.060(2) -0.037(2) 0.0209(19) -0.021(2)
C30 0.048(2) 0.061(2) 0.046(2) -0.0114(17) 0.0114(16) -0.0117(17)
C31 0.0395(17) 0.0354(16) 0.0320(15) -0.0054(12) 0.0016(13) -0.0082(13)
C32 0.051(2) 0.047(2) 0.0474(19) -0.0017(16) -0.0080(16) -0.0144(16)
C33 0.058(2) 0.052(2) 0.064(2) -0.0123(19) -0.0059(19) -0.0240(18)
C34 0.070(3) 0.0387(19) 0.060(2) -0.0073(17) 0.012(2) -0.0202(18)
C35 0.096(3) 0.050(2) 0.054(2) 0.0088(19) -0.011(2) -0.019(2)
C36 0.074(3) 0.055(2) 0.048(2) 0.0039(17) -0.0234(19) -0.020(2)
C37A 0.073(8) 0.082(9) 0.057(6) 0.019(6) 0.001(5) -0.001(7)
C38A 0.088(11) 0.073(10) 0.081(8) 0.001(7) -0.019(8) -0.004(7)
C37B 0.100(8) 0.068(6) 0.065(6) -0.009(5) 0.013(5) 0.009(6)
C38B 0.111(18) 0.100(18) 0.124(19) 0.020(14) -0.057(15) -0.020(14)
N1 0.073(3) 0.069(3) 0.098(3) -0.019(2) -0.004(2) 0.003(2)
N2 0.100(3) 0.071(2) 0.052(2) -0.0005(18) 0.020(2) 0.000(2)
P1 0.0331(4) 0.0359(4) 0.0305(4) -0.0063(3) 0.0028(3) -0.0081(3)
Cl1 0.0519(5) 0.0488(5) 0.0462(5) -0.0064(4) 0.0000(4) -0.0099(4)
Se1 0.0578(2) 0.0560(2) 0.0468(2) -0.00201(17) -0.00354(17) -0.00533(18)
Se2 0.0493(2) 0.0459(2) 0.0479(2) -0.01121(15) 0.00495(15) -0.00341(15)
O1 0.051(3) 0.134(5) 0.043(2) 0.013(3) -0.0022(19) -0.016(3)

loop_
_atom_type_symbol
_atom_type_description
_atom_type_scat_dispersion_real
_atom_type_scat_dispersion_imag
_atom_type_scat_source
C C 0.0033 0.0016 'International Tables Vol C Tables 4.2.6.8 and 6.1.1.4'
H H 0 0 'International Tables Vol C Tables 4.2.6.8 and 6.1.1.4'
N N 0.0061 0.0033 'International Tables Vol C Tables 4.2.6.8 and 6.1.1.4'
P P 0.1023 0.0942 'International Tables Vol C Tables 4.2.6.8 and 6.1.1.4'
Cl Cl 0.1484 0.1585 'International Tables Vol C Tables 4.2.6.8 and 6.1.1.4'
Se Se -0.0929 2.2259 'International Tables Vol C Tables 4.2.6.8 and 6.1.1.4'
O O 0.0106 0.006 'International Tables Vol C Tables 4.2.6.8 and 6.1.1.4'

loop_
_geom_angle_atom_site_label_1
_geom_angle_atom_site_label_2
_geom_angle_atom_site_label_3
_geom_angle
_geom_angle_site_symmetry_1
_geom_angle_site_symmetry_3
_geom_angle_publ_flag
C6 C1 C2 119.0(3) . . ?
C6 C1 C7 119.6(3) . . ?
C2 C1 C7 121.3(3) . . ?
C3 C2 C1 118.1(3) . . ?
C3 C2 C10 120.4(3) . . ?
C1 C2 C10 121.5(3) . . ?
C2 C3 C4 121.6(4) . . ?
C2 C3 H3 119.2 . . ?
C4 C3 H3 119.2 . . ?
C5 C4 C3 119.9(4) . . ?
C5 C4 H4 120.1 . . ?
C3 C4 H4 120.1 . . ?
C4 C5 C6 119.7(4) . . ?
C4 C5 H5 120.2 . . ?
C6 C5 H5 120.2 . . ?
C5 C6 C1 121.7(4) . . ?
C5 C6 H6 119.2 . . ?
C1 C6 H6 119.2 . . ?
C8 C7 C1 116.1(3) . . ?
C8 C7 Se1 109.6(3) . . ?
C1 C7 Se1 111.2(2) . . ?
C8 C7 H7 106.4 . . ?
C1 C7 H7 106.4 . . ?
Se1 C7 H7 106.4 . . ?
C7 C8 H8A 109.5 . . ?
C7 C8 H8B 109.5 . . ?
H8A C8 H8B 109.5 . . ?
C7 C8 H8C 109.5 . . ?
H8A C8 H8C 109.5 . . ?
H8B C8 H8C 109.5 . . ?
N1 C9 Se1 178.8(4) . . ?
C2 C10 C11 116.7(3) . . ?
C2 C10 Se2 110.2(2) . . ?
C11 C10 Se2 109.9(2) . . ?
C2 C10 H10 106.5 . . ?
C11 C10 H10 106.5 . . ?
Se2 C10 H10 106.5 . . ?
C10 C11 H11A 109.5 . . ?
C10 C11 H11B 109.5 . . ?
H11A C11 H11B 109.5 . . ?
C10 C11 H11C 109.5 . . ?
H11A C11 H11C 109.5 . . ?
H11B C11 H11C 109.5 . . ?
N2 C12 Se2 177.3(4) . . ?
C18 C13 C14 120.4(3) . . ?
C18 C13 P1 121.0(3) . . ?
C14 C13 P1 118.4(3) . . ?
C15 C14 C13 119.8(4) . . ?
C15 C14 H14 120.1 . . ?
C13 C14 H14 120.1 . . ?
C16 C15 C14 119.7(4) . . ?
C16 C15 H15 120.2 . . ?
C14 C15 H15 120.2 . . ?
C15 C16 C17 121.1(4) . . ?
C15 C16 H16 119.5 . . ?
C17 C16 H16 119.5 . . ?
C16 C17 C18 120.0(4) . . ?
C16 C17 H17 120 . . ?
C18 C17 H17 120 . . ?
C13 C18 C17 118.9(4) . . ?
C13 C18 H18 120.5 . . ?
C17 C18 H18 120.5 . . ?
C20 C19 C24 119.9(3) . . ?
C20 C19 P1 119.8(3) . . ?
C24 C19 P1 120.2(2) . . ?
C21 C20 C19 119.2(4) . . ?
C21 C20 H20 120.4 . . ?
C19 C20 H20 120.4 . . ?
C22 C21 C20 120.5(4) . . ?
C22 C21 H21 119.8 . . ?
C20 C21 H21 119.8 . . ?
C23 C22 C21 120.5(4) . . ?
C23 C22 H22 119.8 . . ?
C21 C22 H22 119.8 . . ?
C22 C23 C24 120.1(4) . . ?
C22 C23 H23 119.9 . . ?
C24 C23 H23 119.9 . . ?
C23 C24 C19 119.8(3) . . ?
C23 C24 H24 120.1 . . ?
C19 C24 H24 120.1 . . ?
C26 C25 C30 119.8(3) . . ?
C26 C25 P1 122.5(3) . . ?
C30 C25 P1 117.8(3) . . ?
C25 C26 C27 119.7(4) . . ?
C25 C26 H26 120.1 . . ?
C27 C26 H26 120.1 . . ?
C28 C27 C26 120.3(4) . . ?
C28 C27 H27 119.9 . . ?
C26 C27 H27 119.9 . . ?
C29 C28 C27 120.3(4) . . ?
C29 C28 H28 119.8 . . ?
C27 C28 H28 119.8 . . ?
C28 C29 C30 120.3(4) . . ?
C28 C29 H29 119.9 . . ?
C30 C29 H29 119.9 . . ?
C29 C30 C25 119.6(4) . . ?
C29 C30 H30 120.2 . . ?
C25 C30 H30 120.2 . . ?
C36 C31 C32 119.2(3) . . ?
C36 C31 P1 120.5(3) . . ?
C32 C31 P1 120.0(2) . . ?
C33 C32 C31 120.1(3) . . ?
C33 C32 H32 120 . . ?
C31 C32 H32 120 . . ?
C34 C33 C32 120.6(4) . . ?
C34 C33 H33 119.7 . . ?
C32 C33 H33 119.7 . . ?
C35 C34 C33 119.2(3) . . ?
C35 C34 H34 120.4 . . ?
C33 C34 H34 120.4 . . ?
C34 C35 C36 121.2(4) . . ?
C34 C35 H35 119.4 . . ?
C36 C35 H35 119.4 . . ?
C31 C36 C35 119.7(4) . . ?
C31 C36 H36 120.1 . . ?
C35 C36 H36 120.1 . . ?
O1 C37A C38A 117.8(12) . . ?
O1 C37A H37A 107.9 . . ?
C38A C37A H37A 107.9 . . ?
O1 C37A H37B 107.9 . . ?
C38A C37A H37B 107.9 . . ?
H37A C37A H37B 107.2 . . ?
C37A C38A H38A 109.5 . . ?
C37A C38A H38B 109.5 . . ?
H38A C38A H38B 109.5 . . ?
C37A C38A H38C 109.5 . . ?
H38A C38A H38C 109.5 . . ?
H38B C38A H38C 109.5 . . ?
O1 C37B C38B 103.2(11) . . ?
O1 C37B H37C 111.1 . . ?
C38B C37B H37C 111.1 . . ?
O1 C37B H37D 111.1 . . ?
C38B C37B H37D 111.1 . . ?
H37C C37B H37D 109.1 . . ?
C37B C38B H38D 109.5 . . ?
C37B C38B H38E 109.5 . . ?
H38D C38B H38E 109.5 . . ?
C37B C38B H38F 109.5 . . ?
H38D C38B H38F 109.5 . . ?
H38E C38B H38F 109.5 . . ?
C25 P1 C19 108.99(15) . . ?
C25 P1 C31 108.32(14) . . ?
C19 P1 C31 111.32(14) . . ?
C25 P1 C13 108.81(15) . . ?
C19 P1 C13 110.65(15) . . ?
C31 P1 C13 108.70(15) . . ?
C9 Se1 C7 94.52(16) . . ?
C12 Se2 C10 94.98(15) . . ?
C37B O1 C37B 180 . 2_566 ?
C37A O1 C37A 180 . 2_566 ?

loop_
_geom_bond_atom_site_label_1
_geom_bond_atom_site_label_2
_geom_bond_distance
_geom_bond_site_symmetry_2
_geom_bond_publ_flag
C1 C6 1.388(5) . ?
C1 C2 1.410(5) . ?
C1 C7 1.513(5) . ?
C2 C3 1.390(5) . ?
C2 C10 1.496(5) . ?
C3 C4 1.391(6) . ?
C3 H3 0.93 . ?
C4 C5 1.361(6) . ?
C4 H4 0.93 . ?
C5 C6 1.382(6) . ?
C5 H5 0.93 . ?
C6 H6 0.93 . ?
C7 C8 1.513(5) . ?
C7 Se1 2.002(3) . ?
C7 H7 0.98 . ?
C8 H8A 0.96 . ?
C8 H8B 0.96 . ?
C8 H8C 0.96 . ?
C9 N1 1.130(5) . ?
C9 Se1 1.864(5) . ?
C10 C11 1.514(5) . ?
C10 Se2 2.008(3) . ?
C10 H10 0.98 . ?
C11 H11A 0.96 . ?
C11 H11B 0.96 . ?
C11 H11C 0.96 . ?
C12 N2 1.139(5) . ?
C12 Se2 1.854(4) . ?
C13 C18 1.381(5) . ?
C13 C14 1.383(5) . ?
C13 P1 1.803(3) . ?
C14 C15 1.375(6) . ?
C14 H14 0.93 . ?
C15 C16 1.362(7) . ?
C15 H15 0.93 . ?
C16 C17 1.371(7) . ?
C16 H16 0.93 . ?
C17 C18 1.383(5) . ?
C17 H17 0.93 . ?
C18 H18 0.93 . ?
C19 C20 1.391(5) . ?
C19 C24 1.392(5) . ?
C19 P1 1.797(3) . ?
C20 C21 1.378(5) . ?
C20 H20 0.93 . ?
C21 C22 1.373(7) . ?
C21 H21 0.93 . ?
C22 C23 1.371(6) . ?
C22 H22 0.93 . ?
C23 C24 1.372(5) . ?
C23 H23 0.93 . ?
C24 H24 0.93 . ?
C25 C26 1.377(5) . ?
C25 C30 1.389(5) . ?
C25 P1 1.796(3) . ?
C26 C27 1.387(5) . ?
C26 H26 0.93 . ?
C27 C28 1.367(7) . ?
C27 H27 0.93 . ?
C28 C29 1.365(7) . ?
C28 H28 0.93 . ?
C29 C30 1.385(5) . ?
C29 H29 0.93 . ?
C30 H30 0.93 . ?
C31 C36 1.382(5) . ?
C31 C32 1.383(5) . ?
C31 P1 1.799(3) . ?
C32 C33 1.380(5) . ?
C32 H32 0.93 . ?
C33 C34 1.374(6) . ?
C33 H33 0.93 . ?
C34 C35 1.361(6) . ?
C34 H34 0.93 . ?
C35 C36 1.383(6) . ?
C35 H35 0.93 . ?
C36 H36 0.93 . ?
C37A O1 1.431(11) . ?
C37A C38A 1.509(15) . ?
C37A H37A 0.97 . ?
C37A H37B 0.97 . ?
C38A H38A 0.96 . ?
C38A H38B 0.96 . ?
C38A H38C 0.96 . ?
C37B O1 1.244(9) . ?
C37B C38B 1.513(16) . ?
C37B H37C 0.97 . ?
C37B H37D 0.97 . ?
C38B H38D 0.96 . ?
C38B H38E 0.96 . ?
C38B H38F 0.96 . ?
O1 C37B 1.244(9) 2_566 ?
O1 C37A 1.431(12) 2_566 ?

loop_
_geom_torsion_atom_site_label_1
_geom_torsion_atom_site_label_2
_geom_torsion_atom_site_label_3
_geom_torsion_atom_site_label_4
_geom_torsion
_geom_torsion_site_symmetry_1
_geom_torsion_site_symmetry_2
_geom_torsion_site_symmetry_3
_geom_torsion_site_symmetry_4
_geom_torsion_publ_flag
C6 C1 C2 C3 -1.3(5) . . . . ?
C7 C1 C2 C3 -179.7(3) . . . . ?
C6 C1 C2 C10 178.9(3) . . . . ?
C7 C1 C2 C10 0.5(5) . . . . ?
C1 C2 C3 C4 0.8(5) . . . . ?
C10 C2 C3 C4 -179.4(3) . . . . ?
C2 C3 C4 C5 0.4(6) . . . . ?
C3 C4 C5 C6 -1.2(6) . . . . ?
C4 C5 C6 C1 0.7(6) . . . . ?
C2 C1 C6 C5 0.6(5) . . . . ?
C7 C1 C6 C5 179.0(3) . . . . ?
C6 C1 C7 C8 -20.7(5) . . . . ?
C2 C1 C7 C8 157.6(3) . . . . ?
C6 C1 C7 Se1 105.6(3) . . . . ?
C2 C1 C7 Se1 -76.1(3) . . . . ?
C3 C2 C10 C11 -21.5(5) . . . . ?
C1 C2 C10 C11 158.3(3) . . . . ?
C3 C2 C10 Se2 104.7(3) . . . . ?
C1 C2 C10 Se2 -75.5(3) . . . . ?
C18 C13 C14 C15 -0.4(6) . . . . ?
P1 C13 C14 C15 175.9(3) . . . . ?
C13 C14 C15 C16 1.5(7) . . . . ?
C14 C15 C16 C17 -1.2(8) . . . . ?
C15 C16 C17 C18 -0.3(7) . . . . ?
C14 C13 C18 C17 -1.1(6) . . . . ?
P1 C13 C18 C17 -177.3(3) . . . . ?
C16 C17 C18 C13 1.5(6) . . . . ?
C24 C19 C20 C21 1.4(6) . . . . ?
P1 C19 C20 C21 -177.9(3) . . . . ?
C19 C20 C21 C22 -0.2(7) . . . . ?
C20 C21 C22 C23 -1.2(8) . . . . ?
C21 C22 C23 C24 1.4(7) . . . . ?
C22 C23 C24 C19 -0.2(6) . . . . ?
C20 C19 C24 C23 -1.2(5) . . . . ?
P1 C19 C24 C23 178.1(3) . . . . ?
C30 C25 C26 C27 -1.0(5) . . . . ?
P1 C25 C26 C27 -179.0(3) . . . . ?
C25 C26 C27 C28 1.1(6) . . . . ?
C26 C27 C28 C29 -0.1(7) . . . . ?
C27 C28 C29 C30 -1.0(6) . . . . ?
C28 C29 C30 C25 1.1(6) . . . . ?
C26 C25 C30 C29 -0.1(5) . . . . ?
P1 C25 C30 C29 178.0(3) . . . . ?
C36 C31 C32 C33 1.4(5) . . . . ?
P1 C31 C32 C33 -172.1(3) . . . . ?
C31 C32 C33 C34 -0.1(6) . . . . ?
C32 C33 C34 C35 -0.5(6) . . . . ?
C33 C34 C35 C36 -0.2(7) . . . . ?
C32 C31 C36 C35 -2.0(6) . . . . ?
P1 C31 C36 C35 171.4(3) . . . . ?
C34 C35 C36 C31 1.4(7) . . . . ?
C26 C25 P1 C19 -14.7(3) . . . . ?
C30 C25 P1 C19 167.2(3) . . . . ?
C26 C25 P1 C31 -136.0(3) . . . . ?
C30 C25 P1 C31 46.0(3) . . . . ?
C26 C25 P1 C13 106.0(3) . . . . ?
C30 C25 P1 C13 -72.0(3) . . . . ?
C20 C19 P1 C25 129.4(3) . . . . ?
C24 C19 P1 C25 -49.9(3) . . . . ?
C20 C19 P1 C31 -111.2(3) . . . . ?
C24 C19 P1 C31 69.5(3) . . . . ?
C20 C19 P1 C13 9.8(3) . . . . ?
C24 C19 P1 C13 -169.5(3) . . . . ?
C36 C31 P1 C25 -88.8(3) . . . . ?
C32 C31 P1 C25 84.5(3) . . . . ?
C36 C31 P1 C19 151.4(3) . . . . ?
C32 C31 P1 C19 -35.3(3) . . . . ?
C36 C31 P1 C13 29.2(3) . . . . ?
C32 C31 P1 C13 -157.4(3) . . . . ?
C18 C13 P1 C25 -11.0(3) . . . . ?
C14 C13 P1 C25 172.7(3) . . . . ?
C18 C13 P1 C19 108.7(3) . . . . ?
C14 C13 P1 C19 -67.6(3) . . . . ?
C18 C13 P1 C31 -128.8(3) . . . . ?
C14 C13 P1 C31 55.0(3) . . . . ?
